data_7718265
loop_
_publ_author_name
'Zuffa, Caterina'
'Veclani, Daniele'
'Marchini, Marianna'
'Monti, Filippo'
'Cappuccino, Chiara'
'Maini, Lucia'
'Ventura, Barbara'

_publ_section_title
;
 Rationalization of the structural, electronic and photophysical
 properties of silver(I) halide <i>n</i>-picolylamine hybrid coordination
 polymers.
;
_journal_issue 7
_journal_name_full 'Dalton transactions (Cambridge, England : 2003)'
_journal_page_first 2799
_journal_page_last 2811
_journal_paper_doi 10.1039/d4dt03003f
_journal_volume 54
_journal_year 2025
_chemical_formula_moiety 'C6 H8 Ag Cl N2'
_chemical_formula_sum 'C6 H8 Ag Cl N2'
_chemical_formula_weight 251.46
_chemical_name_systematic '[(AgCl)(4-pica)]n'
_chemical_properties_physical Photo-sensitive
_space_group_IT_number 14
_space_group_name_Hall '-P 2ybc'
_space_group_name_H-M_alt 'P 1 21/c 1'
_symmetry_cell_setting monoclinic
_symmetry_space_group_name_H-M 'P 1 21/c 1'
_audit_update_record
;
2024-06-13 deposited with the CCDC.	2025-01-03 downloaded from the CCDC.
;
_cell_angle_alpha 90
_cell_angle_beta 82.0479
_cell_angle_gamma 90
_cell_formula_units_Z 4
_cell_length_a 6.185932
_cell_length_b 7.247621
_cell_length_c 17.400603
_cell_measurement_temperature 293
_cell_volume 772.625
_computing_cell_refinement
;
 TOPAS-Academic v. 5.0
;
_computing_structure_refinement
;
 TOPAS-Academic v. 5.0
;
_computing_structure_solution
;
 TOPAS-Academic v. 5.0
;
_diffrn_ambient_temperature 293
_diffrn_measurement_device_type Xpert-PRO
_diffrn_radiation_probe x-ray
_diffrn_radiation_type 'Cu K\a'
_diffrn_radiation_wavelength 1.535
_exptl_crystal_colour powder
_exptl_crystal_density_diffrn 2.162
_exptl_crystal_preparation Luminescent
_pd_char_colour whitish
_pd_meas_number_of_points 4652
_pd_proc_2theta_range_inc 0.013
_pd_proc_2theta_range_max 69.96607
_pd_proc_2theta_range_min 9.50307
_pd_proc_ls_background_function Chebyschev
_pd_proc_ls_prof_R_factor 0.0317
_pd_proc_ls_prof_wR_expected 0.0247
_pd_proc_ls_prof_wR_factor 0.0437
_pd_spec_mount_mode transmission
_refine_ls_goodness_of_fit_all 1.77098
_refine_ls_hydrogen_treatment constr
_refine_ls_number_parameters 0.000000
_refine_ls_R_I_factor 0.0114
_refine_ls_shift/su_max 0
_reflns_d_resolution_high 8.61664
_reflns_d_resolution_low 1.33523
_reflns_limit_h_max 4
_reflns_limit_h_min 0
_reflns_limit_k_max 5
_reflns_limit_k_min -5
_reflns_limit_l_max 12
_reflns_limit_l_min -12
_reflns_number_total 338
_cod_data_source_file d4dt03003f2.cif
_cod_data_source_block agcl_4pica_powder
_cod_original_cell_volume 772.624655
_cod_original_sg_symbol_H-M P21/c
_cod_database_code 7718265

loop_
_symmetry_equiv_pos_as_xyz
'x, y, z '
'-x, y+1/2, -z+1/2 '
'x, -y+1/2, z+1/2 '
'-x, -y, -z '

loop_
_atom_site_label
_atom_site_type_symbol
_atom_site_symmetry_multiplicity
_atom_site_fract_x
_atom_site_fract_y
_atom_site_fract_z
_atom_site_occupancy
_atom_site_B_iso_or_equiv
Ag1 Ag 4 0.60882 1.09645 0.9208198 1 4.161025
Cl1 Cl 4 0.26575 1.21986 1.024121 1 3.178013
N2 N 4 0.85721 0.32851 0.92817 1 3
C6 C 4 0.5029 0.54017 0.75731 1 3
N1 N 4 0.5811 0.50816 0.68254 1 3
C5 C 4 0.79315 0.44289 0.66167 1 3
C4 C 4 0.92716 0.40732 0.71688 1 3
C2 C 4 0.85088 0.4405 0.79357 1 3
C3 C 4 0.64224 0.50787 0.8111 1 3
C7 C 4 0.98561 0.4019 0.85763 1 3
H21 H 4 0.74278 0.42364 0.94827 1 6
H22 H 4 0.9592 0.30785 0.96831 1 6
H7A H 4 1.11118 0.30168 0.83664 1 6
H7B H 4 1.06236 0.53006 0.87222 1 6
H3 H 4 0.58299 0.53779 0.87169 1 6
H4 H 4 1.09128 0.35364 0.69998 1 6
H5 H 4 0.85384 0.41964 0.60066 1 6
H6 H 4 0.33695 0.58938 0.77457 1 6

loop_
_geom_angle_atom_site_label_1
_geom_angle_atom_site_label_2
_geom_angle_atom_site_label_3
_geom_angle
_geom_angle_site_symmetry_1
_geom_angle_site_symmetry_2
_geom_angle_site_symmetry_3
N1 Ag1 N2 130.317 2_656 1_555 1_565

loop_
_geom_bond_atom_site_label_1
_geom_bond_atom_site_label_2
_geom_bond_distance
_geom_bond_site_symmetry_1
_geom_bond_site_symmetry_2
Ag1 N2 2.29355 1_555 1_565
